data_7208635
loop_
_publ_author_name
'Du, Dong-Ying'
'Qin, Jun-Sheng'
'Sun, Cheng-Xin'
'Wang, Xin-Long'
'Zhang, Shu-Ran'
'Shen, Ping'
'Li, Shun-Li'
'Su, Zhong-Min'
'Lan, Ya-Qian'

_publ_section_title
;
 Functional heterometallic coordination polymers with metalloligands as
 tunable luminescent crystalline materials
;
_journal_issue 37
_journal_name_full 'Journal of Materials Chemistry'
_journal_page_first 19673
_journal_paper_doi 10.1039/c2jm34661c
_journal_volume 22
_journal_year 2012
_chemical_formula_moiety 'C66 H59 Br4 Eu0.50 N10 O11 Tb0.50 Zn2'
_chemical_formula_sum 'C66 H59 Br4 Eu0.5 N10 O11 Tb0.5 Zn2'
_chemical_formula_weight 1774.05
_chemical_name_systematic
;
?
;
_space_group_IT_number 14
_symmetry_cell_setting monoclinic
_symmetry_space_group_name_Hall '-P 2yn'
_symmetry_space_group_name_H-M 'P 1 21/n 1'
_atom_sites_solution_hydrogens geom
_atom_sites_solution_primary direct
_atom_sites_solution_secondary difmap
_audit_creation_method SHELXL-97
_cell_angle_alpha 90.000(9)
_cell_angle_beta 99.786(8)
_cell_angle_gamma 90.000(9)
_cell_formula_units_Z 4
_cell_length_a 15.6800(9)
_cell_length_b 13.5150(8)
_cell_length_c 33.051(2)
_cell_measurement_temperature 293(2)
_cell_volume 6902.1(7)
_computing_cell_refinement 'SMART (Bruker, 1997)'
_computing_data_collection 'SMART (Bruker, 1997)'
_computing_data_reduction SAINT
_computing_molecular_graphics 'SHELXTL-PLUS (Sheldrick, 1990)'
_computing_publication_material SHELXL-97
_computing_structure_refinement 'SHELXL-97 (Sheldrick, 1997)'
_computing_structure_solution 'SHELXS-97(Sheldrick, 1997)'
_diffrn_ambient_temperature 293(2)
_diffrn_measured_fraction_theta_full 0.993
_diffrn_measured_fraction_theta_max 0.993
_diffrn_measurement_device_type 'Bruker APEX CCD area-detector'
_diffrn_measurement_method '\w scans'
_diffrn_radiation_monochromator graphite
_diffrn_radiation_source 'fine-focus sealed tube'
_diffrn_radiation_type MoK\a
_diffrn_radiation_wavelength 0.71069
_diffrn_reflns_av_R_equivalents 0.0447
_diffrn_reflns_av_sigmaI/netI 0.0654
_diffrn_reflns_limit_h_max 19
_diffrn_reflns_limit_h_min -17
_diffrn_reflns_limit_k_max 13
_diffrn_reflns_limit_k_min -17
_diffrn_reflns_limit_l_max 42
_diffrn_reflns_limit_l_min -36
_diffrn_reflns_number 39658
_diffrn_reflns_theta_full 27.06
_diffrn_reflns_theta_max 27.06
_diffrn_reflns_theta_min 1.55
_exptl_absorpt_coefficient_mu 4.026
_exptl_absorpt_correction_T_max 0.5310
_exptl_absorpt_correction_T_min 0.4326
_exptl_absorpt_correction_type multi-scan
_exptl_absorpt_process_details 'SADABS(Sheldrick, 1996)'
_exptl_crystal_density_diffrn 1.707
_exptl_crystal_density_method 'not measured'
_exptl_crystal_F_000 3508
_exptl_crystal_size_max 0.25
_exptl_crystal_size_mid 0.23
_exptl_crystal_size_min 0.18
_refine_diff_density_max 1.467
_refine_diff_density_min -1.312
_refine_diff_density_rms 0.122
_refine_ls_extinction_method none
_refine_ls_goodness_of_fit_ref 1.044
_refine_ls_hydrogen_treatment constr
_refine_ls_matrix_type full
_refine_ls_number_parameters 847
_refine_ls_number_reflns 15047
_refine_ls_number_restraints 0
_refine_ls_restrained_S_all 1.044
_refine_ls_R_factor_all 0.1005
_refine_ls_R_factor_gt 0.0517
_refine_ls_shift/su_max 0.003
_refine_ls_shift/su_mean 0.000
_refine_ls_structure_factor_coef Fsqd
_refine_ls_weighting_details 'calc w=1/[\s^2^(Fo^2^)+(0.0847P)^2^+2.1312P] where P=(Fo^2^+2Fc^2^)/3'
_refine_ls_weighting_scheme calc
_refine_ls_wR_factor_gt 0.1424
_refine_ls_wR_factor_ref 0.1638
_reflns_number_gt 8969
_reflns_number_total 15047
_reflns_threshold_expression >2\s(I)
_cod_data_source_file c2jm34661c.txt
_cod_data_source_block ifmc-23
_cod_depositor_comments
;
The following automatic conversions were performed:

'_symmetry_cell_setting' value 'Monoclinic' changed to 'monoclinic'
according to /home/saulius/struct/CIF-dictionaries/cif_core.dic
dictionary named 'cif_core.dic' version 2.4.1 from 2010-06-29.

Automatic conversion script
Id: cif_fix_values 1891 2012-01-12 08:04:46Z andrius 
;
_cod_original_sg_symbol_Hall -P2yn
_cod_original_sg_symbol_H-M P21/n
_cod_original_formula_sum 'C66 H59 Br4 Eu0.50 N10 O11 Tb0.50 Zn2'
_cod_database_code 7208635

loop_
_symmetry_equiv_pos_as_xyz
'x, y, z'
'-x+1/2, y+1/2, -z+1/2'
'-x, -y, -z'
'x-1/2, -y-1/2, z-1/2'

loop_
_atom_site_label
_atom_site_type_symbol
_atom_site_fract_x
_atom_site_fract_y
_atom_site_fract_z
_atom_site_U_iso_or_equiv
_atom_site_adp_type
_atom_site_occupancy
_atom_site_symmetry_multiplicity
_atom_site_calc_flag
_atom_site_refinement_flags
C1 C -0.2757(4) 0.5567(4) 0.90236(17) 0.0343(13) Uani 1 1 d .
C2 C -0.3590(4) 0.6299(4) 0.93928(19) 0.0415(15) Uani 1 1 d .
C3 C -0.2736(4) 0.6497(4) 0.95768(19) 0.0421(15) Uani 1 1 d .
C4 C -0.2539(5) 0.7091(5) 0.9924(2) 0.060(2) Uani 1 1 d .
H4 H -0.1969 0.7222 1.0043 0.072 Uiso 1 1 calc R
C5 C -0.3212(6) 0.7469(6) 1.0082(2) 0.075(2) Uani 1 1 d .
H5 H -0.3102 0.7860 1.0316 0.089 Uiso 1 1 calc R
C6 C -0.4072(6) 0.7285(6) 0.9898(3) 0.077(3) Uani 1 1 d .
H6 H -0.4516 0.7566 1.0013 0.093 Uiso 1 1 calc R
C7 C -0.4282(5) 0.6696(6) 0.9551(2) 0.0574(19) Uani 1 1 d .
H7 H -0.4853 0.6574 0.9432 0.069 Uiso 1 1 calc R
C8 C -0.1266(4) 0.5982(5) 0.9415(2) 0.0438(15) Uani 1 1 d .
H8A H -0.1040 0.6454 0.9627 0.053 Uiso 1 1 calc R
H8B H -0.1044 0.6156 0.9168 0.053 Uiso 1 1 calc R
C9 C -0.0963(4) 0.4948(5) 0.95508(19) 0.0393(14) Uani 1 1 d .
C10 C -0.0427(4) 0.4435(5) 0.9345(2) 0.0507(17) Uani 1 1 d .
H10 H -0.0238 0.4721 0.9120 0.061 Uiso 1 1 calc R
C11 C -0.0159(4) 0.3482(5) 0.9468(2) 0.0504(17) Uani 1 1 d .
H11 H 0.0210 0.3137 0.9327 0.060 Uiso 1 1 calc R
C12 C -0.0445(4) 0.3043(5) 0.98071(18) 0.0409(15) Uani 1 1 d .
C13 C -0.0972(4) 0.3590(6) 1.0017(2) 0.0519(18) Uani 1 1 d .
H13 H -0.1162 0.3318 1.0244 0.062 Uiso 1 1 calc R
C14 C -0.1218(4) 0.4533(6) 0.9892(2) 0.0522(17) Uani 1 1 d .
H14 H -0.1562 0.4898 1.0041 0.063 Uiso 1 1 calc R
C15 C -0.0189(4) 0.2001(5) 0.9933(2) 0.0448(16) Uani 1 1 d .
C16 C 0.3892(4) 0.3386(4) 1.18818(16) 0.0345(13) Uani 1 1 d .
C17 C 0.5183(4) 0.2975(4) 1.18230(18) 0.0385(14) Uani 1 1 d .
C18 C 0.4791(4) 0.2145(5) 1.19400(17) 0.0400(15) Uani 1 1 d .
C19 C 0.5210(5) 0.1220(5) 1.1997(2) 0.0548(19) Uani 1 1 d .
H19 H 0.4940 0.0664 1.2083 0.066 Uiso 1 1 calc R
C20 C 0.6031(6) 0.1192(6) 1.1919(2) 0.065(2) Uani 1 1 d .
H20 H 0.6330 0.0595 1.1950 0.078 Uiso 1 1 calc R
C21 C 0.6438(5) 0.2003(6) 1.1797(2) 0.063(2) Uani 1 1 d .
H21 H 0.7000 0.1937 1.1745 0.075 Uiso 1 1 calc R
C22 C 0.6043(4) 0.2926(5) 1.1746(2) 0.0515(17) Uani 1 1 d .
H22 H 0.6327 0.3478 1.1666 0.062 Uiso 1 1 calc R
C23 C 0.3254(4) 0.1748(5) 1.20145(17) 0.0434(15) Uani 1 1 d .
H23A H 0.2811 0.2095 1.2131 0.052 Uiso 1 1 calc R
H23B H 0.3467 0.1210 1.2198 0.052 Uiso 1 1 calc R
C24 C 0.2856(4) 0.1325(4) 1.15945(17) 0.0352(14) Uani 1 1 d .
C25 C 0.2156(4) 0.0676(5) 1.15710(19) 0.0465(16) Uani 1 1 d .
H25 H 0.1966 0.0476 1.1810 0.056 Uiso 1 1 calc R
C26 C 0.1747(4) 0.0331(5) 1.11979(19) 0.0451(16) Uani 1 1 d .
H26 H 0.1271 -0.0084 1.1187 0.054 Uiso 1 1 calc R
C27 C 0.2026(4) 0.0586(4) 1.08385(17) 0.0325(13) Uani 1 1 d .
C28 C 0.2742(4) 0.1177(4) 1.08641(17) 0.0377(14) Uani 1 1 d .
H28 H 0.2961 0.1322 1.0627 0.045 Uiso 1 1 calc R
C29 C 0.3144(4) 0.1561(4) 1.12328(17) 0.0394(14) Uani 1 1 d .
H29 H 0.3614 0.1984 1.1239 0.047 Uiso 1 1 calc R
C30 C 0.1538(4) 0.0285(4) 1.04282(19) 0.0389(14) Uani 1 1 d .
C31 C 0.6078(4) 0.5624(4) 1.18153(17) 0.0347(13) Uani 1 1 d .
C32 C 0.6353(4) 0.5324(5) 1.12095(19) 0.0428(15) Uani 1 1 d .
C33 C 0.7148(4) 0.5490(5) 1.14577(19) 0.0449(16) Uani 1 1 d .
C34 C 0.7916(5) 0.5438(7) 1.1310(2) 0.066(2) Uani 1 1 d .
H34 H 0.8447 0.5517 1.1481 0.079 Uiso 1 1 calc R
C35 C 0.7855(6) 0.5263(7) 1.0897(3) 0.088(3) Uani 1 1 d .
H35 H 0.8363 0.5232 1.0788 0.106 Uiso 1 1 calc R
C36 C 0.7078(6) 0.5132(7) 1.0637(3) 0.081(3) Uani 1 1 d .
H36 H 0.7069 0.5041 1.0358 0.097 Uiso 1 1 calc R
C37 C 0.6310(5) 0.5136(6) 1.0792(2) 0.060(2) Uani 1 1 d .
H37 H 0.5783 0.5017 1.0622 0.071 Uiso 1 1 calc R
C38 C 0.7597(4) 0.5986(5) 1.21988(19) 0.0442(16) Uani 1 1 d .
H38A H 0.8068 0.5512 1.2239 0.053 Uiso 1 1 calc R
H38B H 0.7331 0.5983 1.2443 0.053 Uiso 1 1 calc R
C39 C 0.7948(4) 0.6996(5) 1.21401(18) 0.0414(15) Uani 1 1 d .
C40 C 0.7430(4) 0.7808(5) 1.2151(2) 0.0521(18) Uani 1 1 d .
H40 H 0.6873 0.7727 1.2208 0.063 Uiso 1 1 calc R
C41 C 0.7719(4) 0.8739(5) 1.2080(2) 0.0523(18) Uani 1 1 d .
H41 H 0.7362 0.9284 1.2092 0.063 Uiso 1 1 calc R
C42 C 0.8546(4) 0.8870(5) 1.19892(18) 0.0450(16) Uani 1 1 d .
C43 C 0.9088(4) 0.8060(5) 1.1993(2) 0.0492(17) Uani 1 1 d .
H43 H 0.9651 0.8140 1.1944 0.059 Uiso 1 1 calc R
C44 C 0.8786(4) 0.7136(5) 1.20691(19) 0.0450(16) Uani 1 1 d .
H44 H 0.9151 0.6593 1.2073 0.054 Uiso 1 1 calc R
C45 C 0.8845(5) 0.9875(5) 1.1868(2) 0.0526(18) Uani 1 1 d .
C46 C 0.5720(4) 0.2767(4) 0.86000(19) 0.0366(14) Uani 1 1 d .
C47 C 0.3736(4) 0.6885(5) 1.0768(2) 0.0451(16) Uani 1 1 d .
C48 C 0.6173(4) 0.2080(5) 0.9200(2) 0.0414(15) Uani 1 1 d .
C49 C 0.3573(5) 0.8540(6) 1.0470(2) 0.060(2) Uani 1 1 d .
H49 H 0.3620 0.9224 1.0496 0.072 Uiso 1 1 calc R
C50 C 0.3248(5) 0.8102(7) 1.0101(3) 0.077(3) Uani 1 1 d .
H50 H 0.3058 0.8499 0.9874 0.092 Uiso 1 1 calc R
C51 C 0.3196(6) 0.7071(7) 1.0059(2) 0.078(3) Uani 1 1 d .
H51 H 0.3003 0.6796 0.9802 0.094 Uiso 1 1 calc R
C52 C 0.3426(5) 0.6464(6) 1.0391(2) 0.069(2) Uani 1 1 d .
H52 H 0.3374 0.5781 1.0363 0.083 Uiso 1 1 calc R
C53 C 0.5473(4) 0.0934(4) 0.8645(2) 0.0453(16) Uani 1 1 d .
H53A H 0.5886 0.0411 0.8733 0.054 Uiso 1 1 calc R
H53B H 0.5351 0.0936 0.8347 0.054 Uiso 1 1 calc R
C54 C 0.4647(4) 0.0745(4) 0.88120(18) 0.0392(14) Uani 1 1 d .
C55 C 0.4014(4) 0.1462(5) 0.8789(2) 0.0517(17) Uani 1 1 d .
H55 H 0.4115 0.2078 0.8682 0.062 Uiso 1 1 calc R
C56 C 0.3218(4) 0.1291(5) 0.8924(2) 0.0511(17) Uani 1 1 d .
H56 H 0.2804 0.1788 0.8908 0.061 Uiso 1 1 calc R
C57 C 0.3069(4) 0.0366(5) 0.90800(17) 0.0381(14) Uani 1 1 d .
C58 C 0.3703(4) -0.0356(5) 0.9106(2) 0.0487(17) Uani 1 1 d .
H58 H 0.3609 -0.0974 0.9213 0.058 Uiso 1 1 calc R
C59 C 0.4478(5) -0.0158(5) 0.8972(2) 0.0513(18) Uani 1 1 d .
H59 H 0.4896 -0.0652 0.8991 0.062 Uiso 1 1 calc R
C60 C 0.2233(5) 0.0182(6) 0.92159(18) 0.0499(18) Uani 1 1 d .
C61 C 0.2464(4) 0.5038(4) 1.13054(18) 0.0381(14) Uani 1 1 d .
H61A H 0.2393 0.5724 1.1221 0.046 Uiso 1 1 calc R
H61B H 0.1913 0.4794 1.1361 0.046 Uiso 1 1 calc R
C62 C 0.3080(4) 0.3971(4) 1.18652(19) 0.0398(14) Uani 1 1 d .
H62A H 0.2601 0.3603 1.1711 0.048 Uiso 1 1 calc R
H62B H 0.2963 0.4060 1.2142 0.048 Uiso 1 1 calc R
C63 C 0.3151(4) 0.5764(5) 1.19756(18) 0.0389(14) Uani 1 1 d .
H63A H 0.2725 0.5639 1.2151 0.047 Uiso 1 1 calc R
H63B H 0.3003 0.6383 1.1832 0.047 Uiso 1 1 calc R
C64 C 0.4035(4) 0.5846(5) 1.22345(17) 0.0383(14) Uani 1 1 d .
H64A H 0.4032 0.6366 1.2437 0.046 Uiso 1 1 calc R
H64B H 0.4180 0.5228 1.2380 0.046 Uiso 1 1 calc R
C65 C 0.5584(3) 0.5761(5) 1.21571(17) 0.0357(13) Uani 1 1 d .
H65A H 0.5569 0.5147 1.2308 0.043 Uiso 1 1 calc R
H65B H 0.5858 0.6263 1.2345 0.043 Uiso 1 1 calc R
C66 C 0.4652(4) 0.7119(4) 1.18414(18) 0.0388(14) Uani 1 1 d .
H66A H 0.4302 0.7490 1.2004 0.047 Uiso 1 1 calc R
H66B H 0.5231 0.7397 1.1891 0.047 Uiso 1 1 calc R
N1 N 0.3578(3) 0.4291(3) 1.09563(14) 0.0345(11) Uani 1 1 d .
N2 N -0.2217(3) 0.6032(4) 0.93343(15) 0.0393(12) Uani 1 1 d .
N3 N 0.4608(3) 0.3757(3) 1.17850(15) 0.0354(11) Uani 1 1 d .
N4 N 0.3960(3) 0.2425(3) 1.19833(14) 0.0356(11) Uani 1 1 d .
N5 N 0.5699(3) 0.5389(4) 1.14446(14) 0.0351(11) Uani 1 1 d .
N6 N 0.6958(3) 0.5689(4) 1.18446(14) 0.0394(12) Uani 1 1 d .
N7 N 0.4030(3) 0.6472(4) 1.11534(14) 0.0381(12) Uani 1 1 d .
N8 N 0.5840(3) 0.1891(3) 0.87945(15) 0.0364(11) Uani 1 1 d .
N9 N 0.3130(3) 0.4950(3) 1.16732(14) 0.0333(11) Uani 1 1 d .
N10 N 0.4694(3) 0.6070(4) 1.19764(13) 0.0321(11) Uani 1 1 d .
O1 O 0.0400(3) 0.1612(3) 0.97685(14) 0.0503(11) Uani 1 1 d .
O2 O -0.0584(3) 0.1612(3) 1.01953(14) 0.0530(12) Uani 1 1 d .
O1W O 0.0236(3) -0.0980(4) 0.89539(14) 0.0635(14) Uani 1 1 d .
O3 O 0.0757(3) 0.0022(3) 1.03904(13) 0.0475(11) Uani 1 1 d .
O2W O 0.0046(5) 0.1118(5) 0.8941(2) 0.107(2) Uani 1 1 d .
O4 O 0.1916(3) 0.0305(3) 1.01232(13) 0.0453(11) Uani 1 1 d .
O3W O 0.8543(5) 1.2217(6) 1.1503(4) 0.207(6) Uani 1 1 d .
O5 O 0.9561(3) 0.9997(4) 1.17759(17) 0.0680(15) Uani 1 1 d .
O6 O 0.8267(3) 1.0572(4) 1.18574(16) 0.0636(13) Uani 1 1 d .
O7 O 0.1713(3) 0.0895(4) 0.92229(16) 0.0708(16) Uani 1 1 d .
O8 O 0.2040(3) -0.0671(4) 0.93276(14) 0.0535(12) Uani 1 1 d .
Zn1 Zn 0.43858(4) 0.50713(5) 1.14120(2) 0.03220(16) Uani 1 1 d .
Zn2 Zn 0.43765(5) 0.90861(6) 0.28682(3) 0.0507(2) Uani 1 1 d .
Br1 Br 0.32260(5) 0.88289(7) 0.22926(3) 0.0737(3) Uani 1 1 d .
Br2 Br 0.57328(5) 0.88276(7) 0.26450(3) 0.0828(3) Uani 1 1 d .
Br3 Br 0.42948(5) 1.07340(6) 0.31219(3) 0.0695(2) Uani 1 1 d .
Br4 Br 0.42181(6) 0.79146(7) 0.33975(3) 0.0836(3) Uani 1 1 d .
Eu1 Eu 0.072531(19) 0.00130(2) 0.957156(9) 0.03959(11) Uani 0.50 1 d P
Tb1 Tb 0.072531(19) 0.00130(2) 0.957156(9) 0.03959(11) Uani 0.50 1 d P

loop_
_atom_site_aniso_label
_atom_site_aniso_U_11
_atom_site_aniso_U_22
_atom_site_aniso_U_33
_atom_site_aniso_U_23
_atom_site_aniso_U_13
_atom_site_aniso_U_12
C1 0.037(3) 0.028(3) 0.036(3) 0.000(3) 0.001(3) -0.004(3)
C2 0.048(4) 0.035(3) 0.041(4) -0.001(3) 0.006(3) 0.000(3)
C3 0.051(4) 0.035(3) 0.039(4) -0.005(3) 0.002(3) -0.006(3)
C4 0.079(6) 0.058(5) 0.037(4) -0.006(3) -0.008(4) -0.016(4)
C5 0.100(7) 0.069(6) 0.055(5) -0.024(4) 0.013(5) -0.001(5)
C6 0.100(7) 0.066(6) 0.071(6) -0.022(4) 0.031(5) 0.007(5)
C7 0.060(5) 0.060(5) 0.054(4) -0.015(4) 0.014(4) 0.003(4)
C8 0.035(4) 0.052(4) 0.042(4) 0.000(3) 0.001(3) -0.009(3)
C9 0.029(3) 0.046(4) 0.040(3) -0.001(3) -0.004(3) -0.008(3)
C10 0.050(4) 0.058(5) 0.045(4) 0.014(3) 0.011(3) -0.001(3)
C11 0.045(4) 0.056(4) 0.053(4) 0.007(3) 0.019(3) -0.004(3)
C12 0.032(3) 0.053(4) 0.037(3) 0.005(3) 0.002(3) -0.006(3)
C13 0.048(4) 0.068(5) 0.041(4) 0.011(3) 0.010(3) -0.001(4)
C14 0.053(4) 0.057(4) 0.050(4) 0.005(4) 0.017(3) 0.009(4)
C15 0.040(4) 0.046(4) 0.046(4) 0.007(3) 0.001(3) -0.014(3)
C16 0.035(3) 0.039(3) 0.026(3) -0.001(3) -0.002(3) -0.007(3)
C17 0.036(3) 0.041(4) 0.034(3) -0.005(3) -0.007(3) 0.006(3)
C18 0.046(4) 0.040(4) 0.028(3) -0.007(3) -0.011(3) 0.001(3)
C19 0.071(5) 0.041(4) 0.042(4) -0.003(3) -0.019(4) 0.010(4)
C20 0.075(6) 0.056(5) 0.055(5) -0.011(4) -0.016(4) 0.030(4)
C21 0.044(4) 0.073(6) 0.067(5) -0.014(4) -0.001(4) 0.017(4)
C22 0.038(4) 0.059(4) 0.054(4) -0.003(3) 0.000(3) 0.005(3)
C23 0.059(4) 0.039(3) 0.031(3) 0.005(3) 0.002(3) -0.009(3)
C24 0.040(3) 0.029(3) 0.031(3) 0.006(2) -0.008(3) -0.002(3)
C25 0.051(4) 0.054(4) 0.035(3) 0.009(3) 0.009(3) -0.016(3)
C26 0.037(4) 0.052(4) 0.043(4) 0.008(3) -0.004(3) -0.015(3)
C27 0.031(3) 0.033(3) 0.032(3) 0.002(2) -0.002(3) 0.001(3)
C28 0.039(3) 0.046(4) 0.027(3) 0.003(3) 0.001(3) -0.004(3)
C29 0.041(4) 0.041(4) 0.035(3) -0.002(3) 0.003(3) -0.015(3)
C30 0.044(4) 0.033(3) 0.037(3) 0.002(3) 0.000(3) -0.002(3)
C31 0.032(3) 0.041(3) 0.032(3) 0.001(3) 0.005(3) -0.003(3)
C32 0.041(4) 0.049(4) 0.040(4) -0.006(3) 0.012(3) -0.007(3)
C33 0.042(4) 0.056(4) 0.040(4) -0.010(3) 0.016(3) -0.006(3)
C34 0.039(4) 0.099(6) 0.063(5) -0.021(5) 0.018(4) -0.011(4)
C35 0.060(6) 0.128(8) 0.090(7) -0.044(6) 0.049(5) -0.030(5)
C36 0.069(6) 0.125(8) 0.058(5) -0.036(5) 0.038(5) -0.038(5)
C37 0.064(5) 0.081(6) 0.034(4) -0.017(4) 0.012(3) -0.024(4)
C38 0.027(3) 0.065(5) 0.039(4) -0.003(3) 0.003(3) 0.003(3)
C39 0.028(3) 0.057(4) 0.038(3) 0.000(3) 0.001(3) 0.003(3)
C40 0.031(4) 0.066(5) 0.059(4) -0.013(4) 0.006(3) 0.001(3)
C41 0.038(4) 0.057(5) 0.064(5) -0.008(4) 0.014(3) 0.006(3)
C42 0.045(4) 0.059(4) 0.030(3) -0.006(3) 0.003(3) 0.003(3)
C43 0.032(4) 0.066(5) 0.050(4) 0.006(3) 0.011(3) 0.007(3)
C44 0.032(3) 0.061(4) 0.043(4) 0.002(3) 0.009(3) 0.011(3)
C45 0.058(5) 0.067(5) 0.032(3) -0.007(3) 0.004(3) -0.004(4)
C46 0.025(3) 0.038(3) 0.046(4) -0.002(3) 0.005(3) -0.001(3)
C47 0.038(4) 0.049(4) 0.043(4) 0.004(3) -0.007(3) -0.008(3)
C48 0.033(3) 0.044(4) 0.047(4) 0.011(3) 0.005(3) 0.001(3)
C49 0.062(5) 0.049(4) 0.068(5) 0.019(4) 0.010(4) 0.001(4)
C50 0.074(6) 0.084(6) 0.063(5) 0.039(5) -0.015(5) -0.003(5)
C51 0.093(7) 0.077(6) 0.053(5) 0.012(4) -0.019(5) -0.026(5)
C52 0.095(6) 0.060(5) 0.041(4) 0.008(4) -0.021(4) -0.020(4)
C53 0.050(4) 0.034(3) 0.056(4) -0.005(3) 0.023(3) 0.000(3)
C54 0.046(4) 0.034(3) 0.038(3) -0.004(3) 0.010(3) -0.006(3)
C55 0.055(4) 0.046(4) 0.057(4) 0.011(3) 0.018(4) -0.003(3)
C56 0.047(4) 0.064(5) 0.046(4) 0.015(3) 0.019(3) 0.011(3)
C57 0.041(4) 0.052(4) 0.023(3) 0.002(3) 0.008(3) -0.007(3)
C58 0.057(4) 0.043(4) 0.051(4) 0.008(3) 0.021(3) -0.008(3)
C59 0.057(4) 0.041(4) 0.061(5) -0.001(3) 0.024(4) 0.002(3)
C60 0.051(4) 0.076(6) 0.023(3) 0.008(3) 0.006(3) -0.003(4)
C61 0.027(3) 0.041(3) 0.045(3) -0.006(3) 0.002(3) -0.001(3)
C62 0.034(3) 0.048(4) 0.038(3) 0.000(3) 0.006(3) -0.010(3)
C63 0.032(3) 0.046(4) 0.040(3) -0.008(3) 0.009(3) -0.004(3)
C64 0.037(3) 0.051(4) 0.029(3) -0.001(3) 0.011(3) 0.001(3)
C65 0.030(3) 0.048(4) 0.029(3) -0.002(3) 0.003(3) -0.001(3)
C66 0.039(4) 0.034(3) 0.042(4) -0.006(3) 0.004(3) -0.001(3)
N1 0.033(3) 0.034(3) 0.037(3) -0.004(2) 0.006(2) -0.003(2)
N2 0.038(3) 0.036(3) 0.040(3) 0.001(2) -0.005(2) -0.006(2)
N3 0.031(3) 0.034(3) 0.041(3) 0.002(2) 0.004(2) 0.004(2)
N4 0.042(3) 0.033(3) 0.028(3) 0.001(2) -0.005(2) -0.008(2)
N5 0.036(3) 0.041(3) 0.029(3) -0.001(2) 0.007(2) -0.005(2)
N6 0.029(3) 0.057(3) 0.032(3) -0.002(2) 0.005(2) -0.001(2)
N7 0.041(3) 0.036(3) 0.033(3) 0.001(2) -0.004(2) -0.002(2)
N8 0.035(3) 0.026(3) 0.049(3) 0.005(2) 0.007(2) -0.001(2)
N9 0.027(2) 0.036(3) 0.037(3) -0.004(2) 0.005(2) -0.001(2)
N10 0.028(3) 0.042(3) 0.026(2) -0.007(2) 0.006(2) -0.004(2)
O1 0.041(3) 0.043(3) 0.069(3) 0.012(2) 0.014(2) -0.003(2)
O2 0.056(3) 0.052(3) 0.053(3) 0.008(2) 0.014(2) -0.009(2)
O1W 0.066(3) 0.073(4) 0.050(3) -0.017(3) 0.008(3) -0.016(3)
O3 0.036(2) 0.058(3) 0.045(3) -0.001(2) -0.003(2) -0.017(2)
O2W 0.116(6) 0.121(6) 0.082(5) 0.015(4) 0.006(4) 0.005(4)
O4 0.040(3) 0.057(3) 0.038(2) -0.005(2) 0.002(2) -0.008(2)
O3W 0.119(7) 0.081(6) 0.455(18) 0.054(8) 0.142(9) 0.012(5)
O5 0.056(3) 0.076(4) 0.076(4) 0.006(3) 0.023(3) -0.009(3)
O6 0.057(3) 0.056(3) 0.081(4) -0.002(3) 0.022(3) 0.007(3)
O7 0.054(3) 0.085(4) 0.080(4) 0.044(3) 0.031(3) 0.021(3)
O8 0.053(3) 0.059(3) 0.052(3) 0.000(2) 0.018(2) -0.014(2)
Zn1 0.0292(4) 0.0347(4) 0.0320(3) -0.0021(3) 0.0032(3) -0.0026(3)
Zn2 0.0473(5) 0.0514(5) 0.0575(5) 0.0002(4) 0.0210(4) 0.0010(4)
Br1 0.0609(5) 0.0957(7) 0.0653(5) -0.0086(5) 0.0134(4) 0.0176(4)
Br2 0.0606(5) 0.0890(7) 0.1086(7) -0.0319(5) 0.0419(5) -0.0119(4)
Br3 0.0682(5) 0.0598(5) 0.0890(6) -0.0081(4) 0.0374(5) -0.0080(4)
Br4 0.0793(6) 0.0739(6) 0.1043(7) 0.0346(5) 0.0349(5) 0.0202(5)
Eu1 0.03538(18) 0.0516(2) 0.03273(17) -0.00514(14) 0.00845(13) -0.01339(14)
Tb1 0.03538(18) 0.0516(2) 0.03273(17) -0.00514(14) 0.00845(13) -0.01339(14)

loop_
_atom_type_symbol
_atom_type_description
_atom_type_scat_dispersion_real
_atom_type_scat_dispersion_imag
_atom_type_scat_source
C C 0.0033 0.0016 'International Tables Vol C Tables 4.2.6.8 and 6.1.1.4'
H H 0.0000 0.0000 'International Tables Vol C Tables 4.2.6.8 and 6.1.1.4'
N N 0.0061 0.0033 'International Tables Vol C Tables 4.2.6.8 and 6.1.1.4'
O O 0.0106 0.0060 'International Tables Vol C Tables 4.2.6.8 and 6.1.1.4'
Zn Zn 0.2839 1.4301 'International Tables Vol C Tables 4.2.6.8 and 6.1.1.4'
Br Br -0.2901 2.4595 'International Tables Vol C Tables 4.2.6.8 and 6.1.1.4'
Eu Eu -0.1578 3.6682 'International Tables Vol C Tables 4.2.6.8 and 6.1.1.4'
Tb Tb -0.1723 4.1537 'International Tables Vol C Tables 4.2.6.8 and 6.1.1.4'

loop_
_geom_angle_atom_site_label_1
_geom_angle_atom_site_label_2
_geom_angle_atom_site_label_3
_geom_angle
_geom_angle_site_symmetry_1
_geom_angle_site_symmetry_3
N1 C1 N2 112.4(5) 3_567 .
N1 C1 C61 122.8(5) 3_567 3_567
N2 C1 C61 124.7(5) . 3_567
C7 C2 C3 120.9(6) . .
C7 C2 N1 130.4(6) . 3_567
C3 C2 N1 108.7(5) . 3_567
N2 C3 C4 132.0(6) . .
N2 C3 C2 105.9(5) . .
C4 C3 C2 122.0(7) . .
C5 C4 C3 117.1(7) . .
C5 C4 H4 121.4 . .
C3 C4 H4 121.4 . .
C4 C5 C6 121.5(7) . .
C4 C5 H5 119.3 . .
C6 C5 H5 119.3 . .
C7 C6 C5 122.3(8) . .
C7 C6 H6 118.9 . .
C5 C6 H6 118.9 . .
C6 C7 C2 116.2(7) . .
C6 C7 H7 121.9 . .
C2 C7 H7 121.9 . .
N2 C8 C9 110.6(5) . .
N2 C8 H8A 109.5 . .
C9 C8 H8A 109.5 . .
N2 C8 H8B 109.5 . .
C9 C8 H8B 109.5 . .
H8A C8 H8B 108.1 . .
C10 C9 C14 119.5(6) . .
C10 C9 C8 120.7(6) . .
C14 C9 C8 119.8(6) . .
C9 C10 C11 120.4(6) . .
C9 C10 H10 119.8 . .
C11 C10 H10 119.8 . .
C10 C11 C12 120.1(6) . .
C10 C11 H11 120.0 . .
C12 C11 H11 120.0 . .
C13 C12 C11 118.2(6) . .
C13 C12 C15 121.2(6) . .
C11 C12 C15 120.6(6) . .
C14 C13 C12 120.5(6) . .
C14 C13 H13 119.7 . .
C12 C13 H13 119.7 . .
C13 C14 C9 121.1(6) . .
C13 C14 H14 119.4 . .
C9 C14 H14 119.4 . .
O1 C15 O2 127.0(6) . .
O1 C15 C12 116.8(5) . .
O2 C15 C12 116.1(6) . .
N3 C16 N4 113.2(5) . .
N3 C16 C62 123.1(5) . .
N4 C16 C62 123.7(5) . .
C18 C17 N3 109.7(5) . .
C18 C17 C22 120.0(6) . .
N3 C17 C22 130.3(6) . .
C17 C18 N4 106.3(5) . .
C17 C18 C19 123.0(6) . .
N4 C18 C19 130.7(6) . .
C20 C19 C18 115.8(7) . .
C20 C19 H19 122.1 . .
C18 C19 H19 122.1 . .
C19 C20 C21 122.7(7) . .
C19 C20 H20 118.6 . .
C21 C20 H20 118.6 . .
C20 C21 C22 122.4(7) . .
C20 C21 H21 118.8 . .
C22 C21 H21 118.8 . .
C21 C22 C17 116.1(7) . .
C21 C22 H22 122.0 . .
C17 C22 H22 122.0 . .
N4 C23 C24 111.6(5) . .
N4 C23 H23A 109.3 . .
C24 C23 H23A 109.3 . .
N4 C23 H23B 109.3 . .
C24 C23 H23B 109.3 . .
H23A C23 H23B 108.0 . .
C29 C24 C25 117.7(5) . .
C29 C24 C23 123.6(5) . .
C25 C24 C23 118.7(5) . .
C26 C25 C24 120.4(6) . .
C26 C25 H25 119.8 . .
C24 C25 H25 119.8 . .
C25 C26 C27 121.5(6) . .
C25 C26 H26 119.3 . .
C27 C26 H26 119.3 . .
C28 C27 C26 118.0(5) . .
C28 C27 C30 120.2(5) . .
C26 C27 C30 121.6(5) . .
C27 C28 C29 121.5(5) . .
C27 C28 H28 119.2 . .
C29 C28 H28 119.2 . .
C28 C29 C24 120.7(5) . .
C28 C29 H29 119.6 . .
C24 C29 H29 119.6 . .
O4 C30 O3 120.7(6) . .
O4 C30 C27 118.9(6) . .
O3 C30 C27 120.4(6) . .
O4 C30 Eu1 54.0(3) . .
O3 C30 Eu1 67.2(3) . .
C27 C30 Eu1 169.6(4) . .
N5 C31 N6 111.9(5) . .
N5 C31 C65 122.1(5) . .
N6 C31 C65 125.9(5) . .
N5 C32 C33 109.4(5) . .
N5 C32 C37 130.5(6) . .
C33 C32 C37 120.1(6) . .
C34 C33 N6 132.5(6) . .
C34 C33 C32 122.3(6) . .
N6 C33 C32 105.2(5) . .
C35 C34 C33 116.4(7) . .
C35 C34 H34 121.8 . .
C33 C34 H34 121.8 . .
C34 C35 C36 123.1(7) . .
C34 C35 H35 118.4 . .
C36 C35 H35 118.4 . .
C35 C36 C37 120.1(7) . .
C35 C36 H36 119.9 . .
C37 C36 H36 119.9 . .
C36 C37 C32 117.9(7) . .
C36 C37 H37 121.1 . .
C32 C37 H37 121.1 . .
N6 C38 C39 111.3(5) . .
N6 C38 H38A 109.4 . .
C39 C38 H38A 109.4 . .
N6 C38 H38B 109.4 . .
C39 C38 H38B 109.4 . .
H38A C38 H38B 108.0 . .
C40 C39 C44 118.6(6) . .
C40 C39 C38 119.6(6) . .
C44 C39 C38 121.8(6) . .
C39 C40 C41 121.0(6) . .
C39 C40 H40 119.5 . .
C41 C40 H40 119.5 . .
C40 C41 C42 120.1(6) . .
C40 C41 H41 120.0 . .
C42 C41 H41 120.0 . .
C43 C42 C41 119.4(7) . .
C43 C42 C45 119.7(6) . .
C41 C42 C45 120.9(6) . .
C44 C43 C42 119.4(6) . .
C44 C43 H43 120.3 . .
C42 C43 H43 120.3 . .
C43 C44 C39 121.4(6) . .
C43 C44 H44 119.3 . .
C39 C44 H44 119.3 . .
O5 C45 O6 123.9(7) . .
O5 C45 C42 121.8(7) . .
O6 C45 C42 114.3(6) . .
N7 C46 N8 112.6(5) 3_667 .
N7 C46 C66 123.2(5) 3_667 3_667
N8 C46 C66 124.1(5) . 3_667
C52 C47 N7 132.1(6) . .
C52 C47 C48 119.5(6) . 3_667
N7 C47 C48 108.4(5) . 3_667
N8 C48 C49 131.8(6) . 3_667
N8 C48 C47 105.9(5) . 3_667
C49 C48 C47 122.2(7) 3_667 3_667
C50 C49 C48 116.9(7) . 3_667
C50 C49 H49 121.5 . .
C48 C49 H49 121.5 3_667 .
C49 C50 C51 121.7(7) . .
C49 C50 H50 119.2 . .
C51 C50 H50 119.2 . .
C52 C51 C50 120.8(8) . .
C52 C51 H51 119.6 . .
C50 C51 H51 119.6 . .
C51 C52 C47 118.8(8) . .
C51 C52 H52 120.6 . .
C47 C52 H52 120.6 . .
N8 C53 C54 109.8(5) . .
N8 C53 H53A 109.7 . .
C54 C53 H53A 109.7 . .
N8 C53 H53B 109.7 . .
C54 C53 H53B 109.7 . .
H53A C53 H53B 108.2 . .
C59 C54 C55 117.4(6) . .
C59 C54 C53 121.6(6) . .
C55 C54 C53 120.9(6) . .
C54 C55 C56 122.3(6) . .
C54 C55 H55 118.9 . .
C56 C55 H55 118.9 . .
C57 C56 C55 118.5(6) . .
C57 C56 H56 120.7 . .
C55 C56 H56 120.7 . .
C58 C57 C56 119.6(6) . .
C58 C57 C60 121.8(6) . .
C56 C57 C60 118.6(6) . .
C57 C58 C59 120.2(6) . .
C57 C58 H58 119.9 . .
C59 C58 H58 119.9 . .
C54 C59 C58 122.0(6) . .
C54 C59 H59 119.0 . .
C58 C59 H59 119.0 . .
O8 C60 O7 120.2(6) . .
O8 C60 C57 120.8(7) . .
O7 C60 C57 119.0(6) . .
O8 C60 Eu1 63.0(3) . .
O7 C60 Eu1 57.7(3) . .
C57 C60 Eu1 171.7(5) . .
N9 C61 C1 107.2(5) . 3_567
N9 C61 H61A 110.3 . .
C1 C61 H61A 110.3 3_567 .
N9 C61 H61B 110.3 . .
C1 C61 H61B 110.3 3_567 .
H61A C61 H61B 108.5 . .
N9 C62 C16 112.6(5) . .
N9 C62 H62A 109.1 . .
C16 C62 H62A 109.1 . .
N9 C62 H62B 109.1 . .
C16 C62 H62B 109.1 . .
H62A C62 H62B 107.8 . .
N9 C63 C64 110.5(5) . .
N9 C63 H63A 109.5 . .
C64 C63 H63A 109.5 . .
N9 C63 H63B 109.5 . .
C64 C63 H63B 109.5 . .
H63A C63 H63B 108.1 . .
N10 C64 C63 110.7(5) . .
N10 C64 H64A 109.5 . .
C63 C64 H64A 109.5 . .
N10 C64 H64B 109.5 . .
C63 C64 H64B 109.5 . .
H64A C64 H64B 108.1 . .
N10 C65 C31 107.8(4) . .
N10 C65 H65A 110.1 . .
C31 C65 H65A 110.1 . .
N10 C65 H65B 110.1 . .
C31 C65 H65B 110.1 . .
H65A C65 H65B 108.5 . .
C46 C66 N10 112.6(5) 3_667 .
C46 C66 H66A 109.1 3_667 .
N10 C66 H66A 109.1 . .
C46 C66 H66B 109.1 3_667 .
N10 C66 H66B 109.1 . .
H66A C66 H66B 107.8 . .
C1 N1 C2 105.9(5) 3_567 3_567
C1 N1 Zn1 111.7(4) 3_567 .
C2 N1 Zn1 142.2(4) 3_567 .
C1 N2 C3 107.1(5) . .
C1 N2 C8 126.4(5) . .
C3 N2 C8 126.3(5) . .
C16 N3 C17 104.8(5) . .
C16 N3 Zn1 113.0(4) . .
C17 N3 Zn1 136.2(4) . .
C16 N4 C18 106.0(5) . .
C16 N4 C23 126.7(5) . .
C18 N4 C23 125.2(5) . .
C31 N5 C32 106.2(5) . .
C31 N5 Zn1 112.6(4) . .
C32 N5 Zn1 140.5(4) . .
C31 N6 C33 107.1(5) . .
C31 N6 C38 128.3(5) . .
C33 N6 C38 124.4(5) . .
C46 N7 C47 105.5(5) 3_667 .
C46 N7 Zn1 114.5(4) 3_667 .
C47 N7 Zn1 138.7(4) . .
C46 N8 C48 107.5(5) . .
C46 N8 C53 126.9(5) . .
C48 N8 C53 123.6(5) . .
C61 N9 C62 110.2(4) . .
C61 N9 C63 115.5(4) . .
C62 N9 C63 111.8(5) . .
C61 N9 Zn1 102.7(3) . .
C62 N9 Zn1 109.8(3) . .
C63 N9 Zn1 106.3(3) . .
C64 N10 C65 114.3(4) . .
C64 N10 C66 111.7(5) . .
C65 N10 C66 112.4(4) . .
C64 N10 Zn1 106.2(3) . .
C65 N10 Zn1 102.5(3) . .
C66 N10 Zn1 109.1(3) . .
C15 O1 Eu1 135.6(4) . .
C15 O2 Tb1 134.3(4) . 3_557
C15 O2 Eu1 134.3(4) . 3_557
Tb1 O2 Eu1 0.000(15) 3_557 3_557
C30 O3 Tb1 162.5(4) . 3_557
C30 O3 Eu1 162.5(4) . 3_557
Tb1 O3 Eu1 0.00(2) 3_557 3_557
C30 O3 Eu1 87.3(4) . .
Tb1 O3 Eu1 101.76(15) 3_557 .
Eu1 O3 Eu1 101.76(15) 3_557 .
C30 O4 Eu1 101.1(4) . .
C60 O7 Eu1 95.8(4) . .
C60 O8 Eu1 90.5(4) . .
N1 Zn1 N5 127.93(18) . .
N1 Zn1 N7 94.29(18) . .
N5 Zn1 N7 91.54(19) . .
N1 Zn1 N3 90.92(19) . .
N5 Zn1 N3 94.44(18) . .
N7 Zn1 N3 167.23(19) . .
N1 Zn1 N9 77.28(17) . .
N5 Zn1 N9 154.19(18) . .
N7 Zn1 N9 91.82(18) . .
N3 Zn1 N9 77.95(17) . .
N1 Zn1 N10 155.09(17) . .
N5 Zn1 N10 76.53(17) . .
N7 Zn1 N10 78.79(18) . .
N3 Zn1 N10 91.64(18) . .
N9 Zn1 N10 79.05(16) . .
Br3 Zn2 Br2 110.35(4) . .
Br3 Zn2 Br4 109.88(5) . .
Br2 Zn2 Br4 109.60(5) . .
Br3 Zn2 Br1 109.46(5) . .
Br2 Zn2 Br1 108.68(4) . .
Br4 Zn2 Br1 108.84(5) . .
O1 Eu1 O3 74.90(15) . 3_557
O1 Eu1 O2 137.32(15) . 3_557
O3 Eu1 O2 79.28(15) 3_557 3_557
O1 Eu1 O7 82.14(17) . .
O3 Eu1 O7 139.57(16) 3_557 .
O2 Eu1 O7 136.60(17) 3_557 .
O1 Eu1 O4 79.36(16) . .
O3 Eu1 O4 127.52(15) 3_557 .
O2 Eu1 O4 90.53(16) 3_557 .
O7 Eu1 O4 78.55(17) . .
O1 Eu1 O1W 133.22(17) . .
O3 Eu1 O1W 82.02(16) 3_557 .
O2 Eu1 O1W 74.23(17) 3_557 .
O7 Eu1 O1W 90.48(19) . .
O4 Eu1 O1W 144.22(17) . .
O1 Eu1 O8 131.21(15) . .
O3 Eu1 O8 151.92(15) 3_557 .
O2 Eu1 O8 83.66(15) 3_557 .
O7 Eu1 O8 52.94(17) . .
O4 Eu1 O8 74.40(15) . .
O1W Eu1 O8 71.91(16) . .
O1 Eu1 O2W 67.6(2) . .
O3 Eu1 O2W 77.49(19) 3_557 .
O2 Eu1 O2W 137.8(2) 3_557 .
O7 Eu1 O2W 63.0(2) . .
O4 Eu1 O2W 131.4(2) . .
O1W Eu1 O2W 68.0(2) . .
O8 Eu1 O2W 101.42(19) . .
O1 Eu1 O3 71.59(14) . .
O3 Eu1 O3 78.24(15) 3_557 .
O2 Eu1 O3 70.26(14) 3_557 .
O7 Eu1 O3 125.17(17) . .
O4 Eu1 O3 50.25(13) . .
O1W Eu1 O3 141.87(15) . .
O8 Eu1 O3 116.56(14) . .
O2W Eu1 O3 136.55(18) . .
O1 Eu1 C60 106.19(19) . .
O3 Eu1 C60 158.46(17) 3_557 .
O2 Eu1 C60 110.15(19) 3_557 .
O7 Eu1 C60 26.50(18) . .
O4 Eu1 C60 72.90(17) . .
O1W Eu1 C60 82.15(18) . .
O8 Eu1 C60 26.58(18) . .
O2W Eu1 C60 83.1(2) . .
O3 Eu1 C60 122.91(16) . .
O1 Eu1 C30 72.17(16) . .
O3 Eu1 C30 102.87(17) 3_557 .
O2 Eu1 C30 81.37(16) 3_557 .
O7 Eu1 C30 101.07(19) . .
O4 Eu1 C30 24.88(16) . .
O1W Eu1 C30 153.81(18) . .
O8 Eu1 C30 96.37(17) . .
O2W Eu1 C30 138.2(2) . .
O3 Eu1 C30 25.49(15) . .
C60 Eu1 C30 97.78(18) . .
O1 Eu1 Tb1 68.08(11) . 3_557
O3 Eu1 Tb1 42.34(11) 3_557 3_557
O2 Eu1 Tb1 69.90(11) 3_557 3_557
O7 Eu1 Tb1 148.45(15) . 3_557
O4 Eu1 Tb1 85.70(10) . 3_557
O1W Eu1 Tb1 117.25(11) . 3_557
O8 Eu1 Tb1 146.73(11) . 3_557
O2W Eu1 Tb1 111.69(15) . 3_557
O3 Eu1 Tb1 35.91(9) . 3_557
C60 Eu1 Tb1 158.58(13) . 3_557
C30 Eu1 Tb1 60.83(13) . 3_557

loop_
_geom_bond_atom_site_label_1
_geom_bond_atom_site_label_2
_geom_bond_distance
_geom_bond_site_symmetry_2
C1 N1 1.314(7) 3_567
C1 N2 1.368(7) .
C1 C61 1.494(8) 3_567
C2 C7 1.390(9) .
C2 C3 1.399(8) .
C2 N1 1.406(7) 3_567
C3 N2 1.386(8) .
C3 C4 1.392(9) .
C4 C5 1.353(10) .
C4 H4 0.9300 .
C5 C6 1.404(11) .
C5 H5 0.9300 .
C6 C7 1.388(10) .
C6 H6 0.9300 .
C7 H7 0.9300 .
C8 N2 1.472(7) .
C8 C9 1.519(8) .
C8 H8A 0.9700 .
C8 H8B 0.9700 .
C9 C10 1.357(9) .
C9 C14 1.379(9) .
C10 C11 1.394(9) .
C10 H10 0.9300 .
C11 C12 1.406(8) .
C11 H11 0.9300 .
C12 C13 1.380(9) .
C12 C15 1.505(9) .
C13 C14 1.375(10) .
C13 H13 0.9300 .
C14 H14 0.9300 .
C15 O1 1.263(7) .
C15 O2 1.263(7) .
C16 N3 1.319(7) .
C16 N4 1.341(7) .
C16 C62 1.492(8) .
C17 C18 1.367(8) .
C17 N3 1.382(7) .
C17 C22 1.414(9) .
C18 N4 1.387(7) .
C18 C19 1.409(9) .
C19 C20 1.357(10) .
C19 H19 0.9300 .
C20 C21 1.363(11) .
C20 H20 0.9300 .
C21 C22 1.389(10) .
C21 H21 0.9300 .
C22 H22 0.9300 .
C23 N4 1.454(7) .
C23 C24 1.532(8) .
C23 H23A 0.9700 .
C23 H23B 0.9700 .
C24 C29 1.385(8) .
C24 C25 1.398(8) .
C25 C26 1.371(8) .
C25 H25 0.9300 .
C26 C27 1.378(8) .
C26 H26 0.9300 .
C27 C28 1.368(8) .
C27 C30 1.496(8) .
C28 C29 1.375(8) .
C28 H28 0.9300 .
C29 H29 0.9300 .
C30 O4 1.254(7) .
C30 O3 1.260(7) .
C30 Eu1 2.924(6) .
C31 N5 1.306(7) .
C31 N6 1.369(7) .
C31 C65 1.485(7) .
C32 N5 1.390(7) .
C32 C33 1.390(9) .
C32 C37 1.395(9) .
C33 C34 1.375(9) .
C33 N6 1.388(7) .
C34 C35 1.372(11) .
C34 H34 0.9300 .
C35 C36 1.379(12) .
C35 H35 0.9300 .
C36 C37 1.385(10) .
C36 H36 0.9300 .
C37 H37 0.9300 .
C38 N6 1.462(7) .
C38 C39 1.496(9) .
C38 H38A 0.9700 .
C38 H38B 0.9700 .
C39 C40 1.371(9) .
C39 C44 1.386(8) .
C40 C41 1.372(9) .
C40 H40 0.9300 .
C41 C42 1.390(9) .
C41 H41 0.9300 .
C42 C43 1.384(9) .
C42 C45 1.513(10) .
C43 C44 1.373(9) .
C43 H43 0.9300 .
C44 H44 0.9300 .
C45 O5 1.223(8) .
C45 O6 1.304(8) .
C46 N7 1.329(7) 3_667
C46 N8 1.345(7) .
C46 C66 1.484(8) 3_667
C47 C52 1.382(9) .
C47 N7 1.395(7) .
C47 C48 1.407(9) 3_667
C48 N8 1.378(8) .
C48 C49 1.380(9) 3_667
C48 C47 1.407(9) 3_667
C49 C50 1.372(11) .
C49 C48 1.380(9) 3_667
C49 H49 0.9300 .
C50 C51 1.402(12) .
C50 H50 0.9300 .
C51 C52 1.367(10) .
C51 H51 0.9300 .
C52 H52 0.9300 .
C53 N8 1.467(7) .
C53 C54 1.512(8) .
C53 H53A 0.9700 .
C53 H53B 0.9700 .
C54 C59 1.374(8) .
C54 C55 1.380(9) .
C55 C56 1.413(8) .
C55 H55 0.9300 .
C56 C57 1.388(9) .
C56 H56 0.9300 .
C57 C58 1.384(9) .
C57 C60 1.478(9) .
C58 C59 1.388(9) .
C58 H58 0.9300 .
C59 H59 0.9300 .
C60 O8 1.263(8) .
C60 O7 1.266(8) .
C60 Eu1 2.822(7) .
C61 N9 1.467(7) .
C61 C1 1.494(8) 3_567
C61 H61A 0.9700 .
C61 H61B 0.9700 .
C62 N9 1.476(7) .
C62 H62A 0.9700 .
C62 H62B 0.9700 .
C63 N9 1.483(7) .
C63 C64 1.504(8) .
C63 H63A 0.9700 .
C63 H63B 0.9700 .
C64 N10 1.478(7) .
C64 H64A 0.9700 .
C64 H64B 0.9700 .
C65 N10 1.483(7) .
C65 H65A 0.9700 .
C65 H65B 0.9700 .
C66 C46 1.484(8) 3_667
C66 N10 1.484(7) .
C66 H66A 0.9700 .
C66 H66B 0.9700 .
N1 C1 1.314(7) 3_567
N1 C2 1.406(7) 3_567
N1 Zn1 2.082(5) .
N3 Zn1 2.156(5) .
N5 Zn1 2.089(5) .
N7 C46 1.329(7) 3_667
N7 Zn1 2.113(5) .
N9 Zn1 2.286(5) .
N10 Zn1 2.287(4) .
O1 Eu1 2.338(5) .
O2 Tb1 2.350(4) 3_557
O2 Eu1 2.350(4) 3_557
O1W Eu1 2.455(4) .
O3 Tb1 2.350(4) 3_557
O3 Eu1 2.350(4) 3_557
O3 Eu1 2.698(4) .
O2W Eu1 2.637(6) .
O4 Eu1 2.410(4) .
O7 Eu1 2.399(5) .
O8 Eu1 2.514(4) .
Zn2 Br3 2.3908(12) .
Zn2 Br2 2.3922(11) .
Zn2 Br4 2.4035(12) .
Zn2 Br1 2.4141(12) .
Eu1 O3 2.350(4) 3_557
Eu1 O2 2.350(5) 3_557
Eu1 Tb1 3.9224(6) 3_557
